data_4112323
loop_
_publ_author_name
'Vladimir V. Grushin'
'William J. Marshall'

_publ_section_title
;
 The Fluoro Analogue of Wilkinson's Catalyst and Unexpected Ph-Cl
 Activation
;
_journal_name_full 'Journal of the American Chemical Society'
_journal_page_first 3068
_journal_page_last 3069
_journal_paper_doi 10.1021/ja049844z
_journal_volume 126
_journal_year 2004
_chemical_formula_sum 'C84 H72 F2 P4 Rh2'
_chemical_formula_weight 1449.12
_chemical_name_systematic
;
 ?
;
_space_group_IT_number 15
_symmetry_cell_setting monoclinic
_symmetry_space_group_name_Hall '-C 2yc'
_symmetry_space_group_name_H-M 'C 1 2/c 1'
_atom_sites_solution_hydrogens geom
_atom_sites_solution_primary direct
_atom_sites_solution_secondary difmap
_audit_creation_method SHELXL-97
_cell_angle_alpha 90.00
_cell_angle_beta 91.646(2)
_cell_angle_gamma 90.00
_cell_formula_units_Z 4
_cell_length_a 21.483(3)
_cell_length_b 18.103(2)
_cell_length_c 17.662(2)
_cell_measurement_temperature 293(2)
_cell_volume 6866.0(14)
_computing_cell_refinement 'Bruker XSCANS'
_computing_data_collection 'Bruker XSCANS'
_computing_data_reduction 'Bruker SHELXTL'
_computing_molecular_graphics 'Bruker SHELXTL'
_computing_publication_material 'Bruker SHELXTL'
_computing_structure_refinement 'SHELXL-97 (Sheldrick, 1997)'
_computing_structure_solution 'SHELXS-97 (Sheldrick, 1990)'
_diffrn_ambient_temperature 293(2)
_diffrn_measured_fraction_theta_full 0.981
_diffrn_measured_fraction_theta_max 0.981
_diffrn_measurement_device_type 'Bruker P4'
_diffrn_measurement_method '\w scans'
_diffrn_radiation_monochromator graphite
_diffrn_radiation_source 'fine-focus sealed tube'
_diffrn_radiation_type MoK\a
_diffrn_radiation_wavelength 0.71069
_diffrn_reflns_av_R_equivalents 0.0388
_diffrn_reflns_av_sigmaI/netI 0.0315
_diffrn_reflns_limit_h_max 28
_diffrn_reflns_limit_h_min -27
_diffrn_reflns_limit_k_max 23
_diffrn_reflns_limit_k_min -24
_diffrn_reflns_limit_l_max 23
_diffrn_reflns_limit_l_min -23
_diffrn_reflns_number 41804
_diffrn_reflns_theta_full 28.33
_diffrn_reflns_theta_max 28.33
_diffrn_reflns_theta_min 1.47
_exptl_absorpt_coefficient_mu 0.625
_exptl_absorpt_correction_type none
_exptl_crystal_colour red
_exptl_crystal_density_diffrn 1.402
_exptl_crystal_density_meas multirun
_exptl_crystal_description ~octahedra
_exptl_crystal_F_000 2976
_exptl_crystal_size_max .30
_exptl_crystal_size_mid .30
_exptl_crystal_size_min .32
_refine_diff_density_max 2.388
_refine_diff_density_min -1.453
_refine_diff_density_rms 0.129
_refine_ls_extinction_method none
_refine_ls_goodness_of_fit_ref 1.084
_refine_ls_hydrogen_treatment mixed
_refine_ls_matrix_type full
_refine_ls_number_parameters 513
_refine_ls_number_reflns 8407
_refine_ls_number_restraints 35
_refine_ls_restrained_S_all 1.088
_refine_ls_R_factor_all 0.0778
_refine_ls_R_factor_gt 0.0642
_refine_ls_shift/su_max 0.903
_refine_ls_shift/su_mean 0.042
_refine_ls_structure_factor_coef Fsqd
_refine_ls_weighting_details 'calc w=1/[\s^2^(Fo^2^)+(0.1092P)^2^+29.6808P] where P=(Fo^2^+2Fc^2^)/3'
_refine_ls_weighting_scheme calc
_refine_ls_wR_factor_gt 0.1816
_refine_ls_wR_factor_ref 0.1910
_reflns_number_gt 6667
_reflns_number_total 8407
_reflns_threshold_expression >2sigma(I)
_cod_data_source_file ja049844zsi20040115_093450.cif
_cod_data_source_block 03255
_cod_original_cell_volume 6865.8(15)
_cod_database_code 4112323

loop_
_symmetry_equiv_pos_as_xyz
'x, y, z'
'-x, y, -z+1/2'
'x+1/2, y+1/2, z'
'-x+1/2, y+1/2, -z+1/2'
'-x, -y, -z'
'x, -y, z-1/2'
'-x+1/2, -y+1/2, -z'
'x+1/2, -y+1/2, z-1/2'

loop_
_atom_site_label
_atom_site_type_symbol
_atom_site_fract_x
_atom_site_fract_y
_atom_site_fract_z
_atom_site_U_iso_or_equiv
_atom_site_adp_type
_atom_site_occupancy
_atom_site_symmetry_multiplicity
_atom_site_calc_flag
_atom_site_refinement_flags
_atom_site_disorder_assembly
_atom_site_disorder_group
Rh1 Rh 0.424454(13) 0.265716(18) 0.249623(16) 0.02607(13) Uani 1 1 d . . .
P1 P 0.35572(5) 0.26223(7) 0.15741(6) 0.0326(3) Uani 1 1 d . A .
F1 F 0.49868(12) 0.27457(18) 0.17613(15) 0.0430(7) Uani 1 1 d . . .
C1 C 0.3100(3) 0.1803(4) 0.1463(3) 0.0640(19) Uani 1 1 d D . .
P2 P 0.36042(5) 0.25875(6) 0.34345(6) 0.0261(2) Uani 1 1 d . B .
C2 C 0.2457(4) 0.1845(5) 0.1231(5) 0.117(4) Uani 1 1 d D A 1
H2A H 0.2259 0.2292 0.1131 0.140 Uiso 1 1 calc R A 1
C3 C 0.2149(5) 0.1166(6) 0.1166(6) 0.156(6) Uani 1 1 d D A 1
H3A H 0.1723 0.1158 0.1053 0.188 Uiso 1 1 calc R A 1
C4 C 0.2492(7) 0.0451(7) 0.1274(6) 0.183(8) Uani 1 1 d D A 1
H4A H 0.2305 0.0009 0.1127 0.220 Uiso 1 1 calc R A 1
C5 C 0.3084(4) 0.0452(5) 0.1593(4) 0.091(3) Uani 1 1 d D A 1
H5A H 0.3286 0.0019 0.1741 0.109 Uiso 1 1 calc R A 1
C6 C 0.3364(3) 0.1149(4) 0.1682(4) 0.072(2) Uani 1 1 d D A 1
H6A H 0.3761 0.1167 0.1907 0.086 Uiso 1 1 calc R A 1
C7 C 0.3923(2) 0.2678(2) 0.0649(2) 0.0330(9) Uani 1 1 d D . .
C10 C 0.4513(4) 0.2788(4) -0.0732(4) 0.0676(19) Uani 1 1 d D . .
C8 C 0.4336(3) 0.3278(4) 0.0500(4) 0.0382(16) Uani 0.644(7) 1 d PD A 1
H8A H 0.4411 0.3639 0.0866 0.046 Uiso 0.644(7) 1 calc PR A 1
C9 C 0.4626(4) 0.3318(5) -0.0190(4) 0.049(2) Uani 0.644(7) 1 d PD A 1
H9A H 0.4896 0.3706 -0.0287 0.058 Uiso 0.644(7) 1 calc PR A 1
C11 C 0.4098(6) 0.2233(7) -0.0604(6) 0.076(3) Uani 0.644(7) 1 d PD A 1
H11A H 0.4002 0.1893 -0.0985 0.091 Uiso 0.644(7) 1 calc PR A 1
C12 C 0.3822(4) 0.2174(5) 0.0087(4) 0.049(2) Uani 0.644(7) 1 d PD A 1
H12A H 0.3558 0.1777 0.0172 0.059 Uiso 0.644(7) 1 calc PR A 1
C8' C 0.3810(6) 0.3238(8) 0.0171(8) 0.045(3) Uani 0.356(7) 1 d PD A 2
H8'A H 0.3529 0.3602 0.0307 0.054 Uiso 0.356(7) 1 calc PR A 2
C9' C 0.4099(9) 0.3297(11) -0.0524(9) 0.070(5) Uani 0.356(7) 1 d PD A 2
H9'A H 0.4004 0.3692 -0.0843 0.084 Uiso 0.356(7) 1 calc PR A 2
C11' C 0.4644(7) 0.2161(11) -0.0249(9) 0.056(4) Uani 0.356(7) 1 d PD A 2
H11B H 0.4929 0.1801 -0.0385 0.067 Uiso 0.356(7) 1 calc PR A 2
C12' C 0.4333(7) 0.2112(9) 0.0419(8) 0.047(4) Uani 0.356(7) 1 d PD A 2
H12B H 0.4393 0.1700 0.0727 0.056 Uiso 0.356(7) 1 calc PR A 2
C13 C 0.3029(3) 0.3429(4) 0.1484(3) 0.066(2) Uani 1 1 d D . .
C14 C 0.3098(3) 0.4005(4) 0.1921(4) 0.0664(18) Uani 1 1 d D A .
H14A H 0.3407 0.3995 0.2300 0.080 Uiso 1 1 calc R . .
C15 C 0.2737(4) 0.4624(5) 0.1848(5) 0.087(3) Uani 1 1 d D . .
H15A H 0.2819 0.5023 0.2166 0.105 Uiso 1 1 calc R A .
C16 C 0.2284(6) 0.4672(8) 0.1351(5) 0.176(8) Uani 1 1 d D A .
H16A H 0.1959 0.5005 0.1406 0.211 Uiso 1 1 calc R . .
C17 C 0.2305(3) 0.4236(5) 0.0775(5) 0.084(2) Uani 1 1 d D . .
H17A H 0.2096 0.4350 0.0322 0.100 Uiso 1 1 calc R A .
C18 C 0.2647(4) 0.3596(4) 0.0850(4) 0.078(2) Uani 1 1 d . A .
H18A H 0.2622 0.3253 0.0457 0.093 Uiso 1 1 calc R . .
C19 C 0.3788(2) 0.1824(2) 0.4094(2) 0.0358(9) Uani 1 1 d D . .
C22 C 0.4089(4) 0.0684(5) 0.5093(5) 0.086(3) Uani 1 1 d D . .
C20 C 0.4382(4) 0.1658(5) 0.4263(5) 0.060(3) Uani 0.651(10) 1 d PD B 1
H20A H 0.4696 0.1918 0.4029 0.072 Uiso 0.651(10) 1 calc PR B 1
C21 C 0.4540(6) 0.1111(6) 0.4778(6) 0.082(4) Uani 0.651(10) 1 d PD B 1
H21A H 0.4956 0.1032 0.4913 0.099 Uiso 0.651(10) 1 calc PR B 1
C23 C 0.3461(6) 0.0924(5) 0.5026(5) 0.052(2) Uani 0.651(10) 1 d PD B 1
H23A H 0.3155 0.0706 0.5314 0.062 Uiso 0.651(10) 1 calc PR B 1
C24 C 0.3310(4) 0.1491(4) 0.4523(4) 0.0401(18) Uani 0.651(10) 1 d PD B 1
H24A H 0.2900 0.1652 0.4466 0.048 Uiso 0.651(10) 1 calc PR B 1
C20' C 0.4193(5) 0.1223(7) 0.3785(8) 0.039(3) Uani 0.349(10) 1 d PD B 2
H20B H 0.4333 0.1258 0.3293 0.047 Uiso 0.349(10) 1 calc PR B 2
C21' C 0.4361(7) 0.0614(8) 0.4229(9) 0.051(4) Uani 0.349(10) 1 d PD B 2
H21B H 0.4811 0.0575 0.4260 0.061 Uiso 0.349(10) 1 calc PR B 2
H21C H 0.4199 0.0168 0.3991 0.061 Uiso 0.349(10) 1 calc PR B 2
C23' C 0.3746(9) 0.1119(12) 0.5223(12) 0.053(5) Uani 0.349(10) 1 d PD B 2
C24' C 0.3614(7) 0.1725(9) 0.4802(8) 0.041(4) Uani 0.349(10) 1 d PD B 2
H24B H 0.3384 0.2099 0.5023 0.049 Uiso 0.349(10) 1 calc PR B 2
C25 C 0.36723(19) 0.3378(2) 0.4079(2) 0.0311(8) Uani 1 1 d D . .
C28 C 0.3778(3) 0.4624(4) 0.5007(4) 0.0593(17) Uani 1 1 d D . .
C26 C 0.3437(5) 0.3419(5) 0.4783(5) 0.038(2) Uani 0.637(19) 1 d PD B 1
H26A H 0.3232 0.3012 0.4978 0.046 Uiso 0.637(19) 1 calc PR B 1
C27 C 0.3496(6) 0.4063(6) 0.5223(6) 0.046(2) Uani 0.637(19) 1 d PD B 1
H27A H 0.3318 0.4071 0.5697 0.055 Uiso 0.637(19) 1 calc PR B 1
C29 C 0.4055(5) 0.4656(5) 0.4244(6) 0.043(2) Uani 0.637(19) 1 d PD B 1
H29A H 0.4252 0.5078 0.4071 0.052 Uiso 0.637(19) 1 calc PR B 1
C30 C 0.4005(4) 0.4024(5) 0.3807(6) 0.037(2) Uani 0.637(19) 1 d PD B 1
H30A H 0.4186 0.4010 0.3334 0.044 Uiso 0.637(19) 1 calc PR B 1
C26' C 0.3123(9) 0.3509(8) 0.4576(8) 0.037(3) Uani 0.363(19) 1 d PD B 2
H26B H 0.2770 0.3210 0.4562 0.045 Uiso 0.363(19) 1 calc PR B 2
C27' C 0.3191(11) 0.4123(9) 0.5062(8) 0.043(4) Uani 0.363(19) 1 d PD B 2
H27B H 0.2888 0.4229 0.5412 0.051 Uiso 0.363(19) 1 calc PR B 2
C29' C 0.4182(11) 0.4383(16) 0.4640(15) 0.087(11) Uani 0.363(19) 1 d PD B 2
H29B H 0.4561 0.4631 0.4677 0.105 Uiso 0.363(19) 1 calc PR B 2
C30' C 0.4161(8) 0.3758(12) 0.4148(11) 0.052(6) Uani 0.363(19) 1 d PD B 2
H30B H 0.4510 0.3632 0.3876 0.063 Uiso 0.363(19) 1 calc PR B 2
C31 C 0.2758(2) 0.2510(3) 0.3291(3) 0.0349(9) Uani 1 1 d . . .
C32 C 0.2379(2) 0.3122(4) 0.3296(4) 0.0675(19) Uani 1 1 d . B .
H32A H 0.2550 0.3582 0.3412 0.081 Uiso 1 1 calc R . .
C33 C 0.1753(3) 0.3067(5) 0.3134(5) 0.083(2) Uani 1 1 d . . .
H33A H 0.1511 0.3494 0.3123 0.099 Uiso 1 1 calc R B .
C34 C 0.1474(3) 0.2398(5) 0.2989(4) 0.071(2) Uani 1 1 d . B .
H34A H 0.1046 0.2359 0.2909 0.085 Uiso 1 1 calc R . .
C35 C 0.1843(3) 0.1798(5) 0.2966(4) 0.080(2) Uani 1 1 d . . .
H35A H 0.1669 0.1341 0.2848 0.096 Uiso 1 1 calc R B .
C36 C 0.2481(2) 0.1848(4) 0.3116(4) 0.0639(18) Uani 1 1 d . B .
H36A H 0.2724 0.1423 0.3098 0.077 Uiso 1 1 calc R . .
C44 C 0.0000 -0.0347(6) 0.2500 0.112(5) Uani 1 2 d S . .
H44A H 0.0000 -0.0860 0.2500 0.135 Uiso 1 2 calc SR . .
C43 C 0.0317(4) 0.0039(5) 0.3054(5) 0.092(3) Uani 1 1 d . . .
H43A H 0.0531 -0.0217 0.3436 0.110 Uiso 1 1 calc R . .
C42 C 0.0323(3) 0.0794(4) 0.3054(4) 0.0623(16) Uani 1 1 d . . .
H42A H 0.0546 0.1052 0.3428 0.075 Uiso 1 1 calc R . .
C41 C 0.0000 0.1161(5) 0.2500 0.063(2) Uani 1 2 d S . .
H41A H 0.0000 0.1674 0.2500 0.076 Uiso 1 2 calc SR . .
H28 H 0.384(3) 0.496(4) 0.526(3) 0.07(2) Uiso 1 1 d D . .
H22 H 0.417(3) 0.027(4) 0.540(4) 0.07(2) Uiso 1 1 d D . .
H10 H 0.470(3) 0.283(3) -0.121(4) 0.08(2) Uiso 1 1 d D . .

loop_
_atom_site_aniso_label
_atom_site_aniso_U_11
_atom_site_aniso_U_22
_atom_site_aniso_U_33
_atom_site_aniso_U_23
_atom_site_aniso_U_13
_atom_site_aniso_U_12
Rh1 0.02077(18) 0.0353(2) 0.02209(18) -0.00088(11) -0.00032(12) 0.00028(11)
P1 0.0239(5) 0.0512(7) 0.0227(5) 0.0010(4) -0.0024(4) 0.0009(4)
F1 0.0230(12) 0.078(2) 0.0277(12) 0.0070(12) -0.0001(10) 0.0028(12)
C1 0.061(3) 0.090(5) 0.041(3) 0.026(3) -0.019(2) -0.046(3)
P2 0.0227(5) 0.0319(5) 0.0239(5) -0.0022(4) 0.0008(4) -0.0017(4)
C2 0.094(6) 0.105(6) 0.147(8) 0.068(6) -0.068(6) -0.051(5)
C3 0.163(10) 0.124(8) 0.177(11) 0.088(8) -0.104(9) -0.103(8)
C4 0.261(15) 0.158(10) 0.124(8) 0.079(8) -0.117(10) -0.174(11)
C5 0.109(6) 0.083(5) 0.082(5) -0.036(4) 0.022(5) -0.051(5)
C6 0.051(3) 0.073(4) 0.092(5) -0.052(4) 0.012(3) -0.021(3)
C7 0.031(2) 0.043(2) 0.0256(19) 0.0001(17) -0.0007(16) -0.0008(17)
C10 0.075(4) 0.094(5) 0.035(3) 0.001(3) 0.022(3) -0.007(4)
C8 0.035(3) 0.050(4) 0.029(3) 0.005(3) 0.000(3) -0.004(3)
C9 0.044(4) 0.063(5) 0.040(4) 0.011(4) 0.010(3) -0.007(4)
C11 0.098(9) 0.092(8) 0.038(5) -0.020(5) 0.009(5) -0.012(7)
C12 0.056(5) 0.060(5) 0.032(4) -0.013(3) 0.007(3) -0.015(4)
C8' 0.050(8) 0.046(8) 0.038(7) 0.009(6) 0.004(6) 0.006(6)
C9' 0.081(13) 0.081(13) 0.048(9) 0.033(9) 0.009(9) 0.002(10)
C11' 0.041(8) 0.086(12) 0.043(8) -0.012(8) 0.011(6) 0.011(8)
C12' 0.044(8) 0.052(8) 0.045(8) -0.001(6) 0.010(6) 0.026(7)
C13 0.047(3) 0.121(6) 0.031(2) -0.011(3) -0.008(2) 0.044(3)
C14 0.054(3) 0.063(4) 0.082(5) 0.031(4) 0.004(3) 0.010(3)
C15 0.086(5) 0.085(5) 0.092(5) 0.039(4) 0.021(4) 0.043(4)
C16 0.212(12) 0.246(14) 0.067(5) -0.063(7) -0.058(6) 0.196(12)
C17 0.070(4) 0.089(5) 0.092(6) 0.023(5) -0.019(4) 0.005(4)
C18 0.096(5) 0.059(4) 0.077(5) 0.005(3) -0.027(4) 0.005(4)
C19 0.040(2) 0.034(2) 0.034(2) 0.0025(17) -0.0019(17) -0.0059(18)
C22 0.088(5) 0.086(5) 0.082(5) 0.052(5) -0.013(4) -0.002(5)
C20 0.051(5) 0.060(6) 0.070(6) 0.021(5) 0.005(4) 0.010(4)
C21 0.074(7) 0.089(8) 0.084(8) 0.036(7) 0.001(6) 0.019(6)
C23 0.076(7) 0.047(5) 0.032(4) 0.004(3) 0.001(4) -0.012(5)
C24 0.051(5) 0.042(4) 0.027(3) 0.001(3) 0.000(3) -0.007(3)
C20' 0.042(7) 0.036(7) 0.040(7) 0.017(6) 0.000(6) 0.014(6)
C21' 0.055(9) 0.043(8) 0.054(9) 0.009(7) -0.015(7) 0.011(7)
C23' 0.052(11) 0.056(11) 0.051(11) 0.028(9) 0.005(8) 0.013(9)
C24' 0.039(8) 0.053(9) 0.031(7) 0.004(6) 0.009(6) 0.007(7)
C25 0.032(2) 0.033(2) 0.0283(19) -0.0067(16) -0.0032(16) 0.0030(16)
C28 0.060(4) 0.053(3) 0.063(4) -0.031(3) -0.017(3) 0.013(3)
C26 0.041(6) 0.043(4) 0.031(4) -0.010(3) 0.007(4) -0.010(4)
C27 0.052(6) 0.056(5) 0.029(4) -0.015(4) -0.004(4) 0.003(5)
C29 0.051(5) 0.032(4) 0.048(5) -0.002(4) -0.007(4) 0.001(3)
C30 0.041(4) 0.034(4) 0.036(4) 0.001(3) -0.001(3) -0.001(3)
C26' 0.033(8) 0.044(7) 0.034(7) -0.001(5) -0.004(6) -0.004(6)
C27' 0.054(11) 0.050(8) 0.023(7) -0.004(6) 0.000(7) 0.008(8)
C29' 0.066(13) 0.11(2) 0.091(19) -0.072(17) 0.025(13) -0.049(14)
C30' 0.046(9) 0.064(12) 0.048(10) -0.021(10) 0.014(8) -0.016(8)
C31 0.026(2) 0.052(3) 0.027(2) -0.0016(18) 0.0030(16) -0.0060(18)
C32 0.032(3) 0.056(3) 0.114(6) 0.025(4) -0.005(3) -0.001(2)
C33 0.029(3) 0.087(5) 0.132(7) 0.031(5) -0.007(3) 0.003(3)
C34 0.029(3) 0.127(7) 0.056(4) -0.007(4) 0.001(2) -0.011(3)
C35 0.043(3) 0.104(6) 0.095(5) -0.054(5) 0.012(3) -0.029(4)
C36 0.032(2) 0.074(4) 0.086(4) -0.044(3) 0.009(3) -0.011(2)
C44 0.206(16) 0.041(5) 0.092(9) 0.000 0.058(10) 0.000
C43 0.122(7) 0.080(5) 0.073(5) 0.022(4) 0.008(5) 0.051(5)
C42 0.053(3) 0.071(4) 0.063(4) -0.005(3) -0.015(3) 0.002(3)
C41 0.074(6) 0.048(4) 0.068(5) 0.000 -0.014(4) 0.000

loop_
_atom_type_symbol
_atom_type_description
_atom_type_scat_dispersion_real
_atom_type_scat_dispersion_imag
_atom_type_scat_source
C C 0.0033 0.0016 'International Tables Vol C Tables 4.2.6.8 and 6.1.1.4'
F F 0.0171 0.0103 'International Tables Vol C Tables 4.2.6.8 and 6.1.1.4'
P P 0.1023 0.0942 'International Tables Vol C Tables 4.2.6.8 and 6.1.1.4'
Rh Rh -1.1178 0.9187 'International Tables Vol C Tables 4.2.6.8 and 6.1.1.4'
H H 0.0000 0.0000 'International Tables Vol C Tables 4.2.6.8 and 6.1.1.4'

loop_
_geom_angle_atom_site_label_1
_geom_angle_atom_site_label_2
_geom_angle_atom_site_label_3
_geom_angle
_geom_angle_site_symmetry_1
_geom_angle_site_symmetry_3
F1 Rh1 F1 77.30(12) 2_655 .
F1 Rh1 P1 170.01(8) 2_655 .
F1 Rh1 P1 92.93(8) . .
F1 Rh1 P2 91.83(8) 2_655 .
F1 Rh1 P2 169.13(8) . .
P1 Rh1 P2 97.92(4) . .
C1 P1 C7 101.3(2) . .
C1 P1 C13 108.1(4) . .
C7 P1 C13 99.0(2) . .
C1 P1 Rh1 117.86(19) . .
C7 P1 Rh1 111.55(15) . .
C13 P1 Rh1 116.4(2) . .
Rh1 F1 Rh1 102.01(12) 2_655 .
C6 C1 C2 121.2(6) . .
C6 C1 P1 117.7(4) . .
C2 C1 P1 120.7(6) . .
C25 P2 C31 101.9(2) . .
C25 P2 C19 100.5(2) . .
C31 P2 C19 102.9(2) . .
C25 P2 Rh1 112.64(15) . .
C31 P2 Rh1 122.83(15) . .
C19 P2 Rh1 113.20(15) . .
C3 C2 C1 115.3(8) . .
C2 C3 C4 121.2(9) . .
C5 C4 C3 119.8(8) . .
C4 C5 C6 115.8(9) . .
C1 C6 C5 125.0(7) . .
C8' C7 C12 91.5(8) . .
C8' C7 C12' 118.0(10) . .
C12 C7 C12' 52.7(8) . .
C8' C7 C8 53.9(6) . .
C12 C7 C8 117.5(6) . .
C12' C7 C8 95.8(8) . .
C8' C7 P1 122.0(7) . .
C12 C7 P1 123.3(5) . .
C12' C7 P1 120.0(7) . .
C8 C7 P1 119.2(4) . .
C9' C10 C11 91.1(10) . .
C9' C10 C9 55.4(8) . .
C11 C10 C9 120.2(7) . .
C9' C10 C11' 119.9(10) . .
C11 C10 C11' 56.0(9) . .
C9 C10 C11' 96.4(9) . .
C9 C8 C7 119.8(7) . .
C10 C9 C8 120.1(7) . .
C10 C11 C12 120.3(9) . .
C7 C12 C11 122.0(8) . .
C7 C8' C9' 122.4(14) . .
C10 C9' C8' 120.3(14) . .
C12' C11' C10 117.8(13) . .
C11' C12' C7 121.3(14) . .
C14 C13 C18 110.8(6) . .
C14 C13 P1 121.3(4) . .
C18 C13 P1 125.6(5) . .
C13 C14 C15 123.0(7) . .
C16 C15 C14 122.3(10) . .
C15 C16 C17 116.8(8) . .
C16 C17 C18 118.1(8) . .
C17 C18 C13 123.9(7) . .
C24' C19 C20 93.0(8) . .
C24' C19 C24 38.4(7) . .
C20 C19 C24 118.9(6) . .
C24' C19 C20' 115.2(9) . .
C20 C19 C20' 50.3(6) . .
C24 C19 C20' 108.6(6) . .
C24' C19 P2 129.4(7) . .
C20 C19 P2 119.7(5) . .
C24 C19 P2 120.5(4) . .
C20' C19 P2 115.4(6) . .
C23' C22 C21 99.5(13) . .
C23' C22 C23 33.2(12) . .
C21 C22 C23 118.4(8) . .
C23' C22 C21' 120.0(12) . .
C21 C22 C21' 52.9(7) . .
C23 C22 C21' 107.8(7) . .
C19 C20 C21 121.6(9) . .
C22 C21 C20 120.6(10) . .
C24 C23 C22 118.9(9) . .
C23 C24 C19 119.6(8) . .
C21' C20' C19 120.7(12) . .
C20' C21' C22 111.5(12) . .
C22 C23' C24' 126.4(17) . .
C19 C24' C23' 124.5(14) . .
C30' C25 C26 102.4(8) . .
C30' C25 C30 34.7(10) . .
C26 C25 C30 117.3(6) . .
C30' C25 C26' 121.6(10) . .
C26 C25 C26' 30.8(5) . .
C30 C25 C26' 117.8(7) . .
C30' C25 P2 122.6(8) . .
C26 C25 P2 125.9(4) . .
C30 C25 P2 116.8(4) . .
C26' C25 P2 115.7(6) . .
C29' C28 C27 103.7(14) . .
C29' C28 C29 36.8(17) . .
C27 C28 C29 121.2(7) . .
C29' C28 C27' 115.4(12) . .
C27 C28 C27' 26.8(6) . .
C29 C28 C27' 115.1(7) . .
C25 C26 C27 121.4(7) . .
C28 C27 C26 122.9(8) . .
C30 C29 C28 116.6(8) . .
C29 C30 C25 120.6(8) . .
C27' C26' C25 114.1(12) . .
C26' C27' C28 119.4(13) . .
C28 C29' C30' 128.0(16) . .
C25 C30' C29' 120.3(14) . .
C36 C31 C32 116.9(5) . .
C36 C31 P2 121.4(4) . .
C32 C31 P2 121.5(4) . .
C33 C32 C31 121.2(6) . .
C32 C33 C34 121.5(7) . .
C35 C34 C33 117.6(6) . .
C34 C35 C36 121.4(6) . .
C31 C36 C35 121.3(6) . .
C43 C44 C43 118.6(10) 2 .
C44 C43 C42 121.0(7) . .
C41 C42 C43 118.9(7) . .
C42 C41 C42 121.4(9) . 2

loop_
_geom_bond_atom_site_label_1
_geom_bond_atom_site_label_2
_geom_bond_distance
_geom_bond_site_symmetry_2
Rh1 F1 2.085(3) 2_655
Rh1 F1 2.091(3) .
Rh1 P1 2.1676(11) .
Rh1 P2 2.1876(11) .
P1 C1 1.787(6) .
P1 C7 1.836(5) .
P1 C13 1.854(6) .
F1 Rh1 2.085(3) 2_655
C1 C6 1.364(10) .
C1 C2 1.430(9) .
P2 C25 1.833(4) .
P2 C31 1.833(5) .
P2 C19 1.843(5) .
C2 C3 1.400(11) .
C3 C4 1.498(19) .
C4 C5 1.377(14) .
C5 C6 1.405(9) .
C7 C8' 1.336(14) .
C7 C12 1.362(9) .
C7 C12' 1.417(13) .
C7 C8 1.432(8) .
C10 C9' 1.34(2) .
C10 C11 1.366(14) .
C10 C9 1.372(11) .
C10 C11' 1.44(2) .
C8 C9 1.386(10) .
C11 C12 1.377(13) .
C8' C9' 1.40(2) .
C11' C12' 1.38(2) .
C13 C14 1.304(10) .
C13 C18 1.402(8) .
C14 C15 1.366(9) .
C15 C16 1.294(12) .
C16 C17 1.290(12) .
C17 C18 1.376(10) .
C19 C24' 1.328(14) .
C19 C20 1.336(10) .
C19 C24 1.427(9) .
C19 C20' 1.505(14) .
C22 C23' 1.11(2) .
C22 C21 1.370(14) .
C22 C23 1.420(15) .
C22 C21' 1.654(19) .
C20 C21 1.380(13) .
C23 C24 1.389(12) .
C20' C21' 1.394(18) .
C23' C24' 1.35(2) .
C25 C30' 1.258(16) .
C25 C26 1.357(8) .
C25 C30 1.459(9) .
C25 C26' 1.509(16) .
C28 C29' 1.18(2) .
C28 C27 1.248(12) .
C28 C29 1.490(13) .
C28 C27' 1.56(2) .
C26 C27 1.405(12) .
C29 C30 1.383(12) .
C26' C27' 1.41(2) .
C29' C30' 1.43(2) .
C31 C36 1.369(7) .
C31 C32 1.377(8) .
C32 C33 1.370(8) .
C33 C34 1.373(11) .
C34 C35 1.345(11) .
C35 C36 1.391(8) .
C44 C43 1.367(11) 2
C44 C43 1.367(11) .
C43 C42 1.367(11) .
C42 C41 1.357(7) .
C41 C42 1.357(7) 2

loop_
_geom_torsion_atom_site_label_1
_geom_torsion_atom_site_label_2
_geom_torsion_atom_site_label_3
_geom_torsion_atom_site_label_4
_geom_torsion
_geom_torsion_site_symmetry_1
_geom_torsion_site_symmetry_4
F1 Rh1 P1 C1 128.6(6) 2_655 .
F1 Rh1 P1 C1 116.8(3) . .
P2 Rh1 P1 C1 -63.9(3) . .
F1 Rh1 P1 C7 12.1(6) 2_655 .
F1 Rh1 P1 C7 0.26(18) . .
P2 Rh1 P1 C7 179.52(16) . .
F1 Rh1 P1 C13 -100.5(6) 2_655 .
F1 Rh1 P1 C13 -112.3(3) . .
P2 Rh1 P1 C13 66.9(3) . .
F1 Rh1 F1 Rh1 9.00(18) 2_655 2_655
P1 Rh1 F1 Rh1 -173.09(11) . 2_655
P2 Rh1 F1 Rh1 10.8(6) . 2_655
C7 P1 C1 C6 91.5(5) . .
C13 P1 C1 C6 -165.0(5) . .
Rh1 P1 C1 C6 -30.5(6) . .
C7 P1 C1 C2 -95.2(5) . .
C13 P1 C1 C2 8.3(6) . .
Rh1 P1 C1 C2 142.9(4) . .
F1 Rh1 P2 C25 56.37(17) 2_655 .
F1 Rh1 P2 C25 54.6(5) . .
P1 Rh1 P2 C25 -121.47(15) . .
F1 Rh1 P2 C31 178.8(2) 2_655 .
F1 Rh1 P2 C31 177.0(5) . .
P1 Rh1 P2 C31 0.95(19) . .
F1 Rh1 P2 C19 -56.75(18) 2_655 .
F1 Rh1 P2 C19 -58.5(5) . .
P1 Rh1 P2 C19 125.41(16) . .
C6 C1 C2 C3 -6.8(8) . .
P1 C1 C2 C3 -179.9(6) . .
C1 C2 C3 C4 -4.7(9) . .
C2 C3 C4 C5 13.6(14) . .
C3 C4 C5 C6 -10.1(14) . .
C2 C1 C6 C5 10.6(11) . .
P1 C1 C6 C5 -176.1(6) . .
C4 C5 C6 C1 -1.4(12) . .
C1 P1 C7 C8' 116.2(7) . .
C13 P1 C7 C8' 5.6(7) . .
Rh1 P1 C7 C8' -117.5(7) . .
C1 P1 C7 C12 -0.3(6) . .
C13 P1 C7 C12 -110.9(6) . .
Rh1 P1 C7 C12 126.0(6) . .
C1 P1 C7 C12' -63.0(9) . .
C13 P1 C7 C12' -173.7(8) . .
Rh1 P1 C7 C12' 63.2(8) . .
C1 P1 C7 C8 179.7(4) . .
C13 P1 C7 C8 69.1(5) . .
Rh1 P1 C7 C8 -54.0(4) . .
C8' C7 C8 C9 -71.3(10) . .
C12 C7 C8 C9 -1.3(8) . .
C12' C7 C8 C9 49.4(9) . .
P1 C7 C8 C9 178.7(5) . .
C9' C10 C9 C8 70.5(10) . .
C11 C10 C9 C8 2.4(13) . .
C11' C10 C9 C8 -51.7(10) . .
C7 C8 C9 C10 0.4(10) . .
C9' C10 C11 C12 -54.0(14) . .
C9 C10 C11 C12 -4.3(17) . .
C11' C10 C11 C12 72.0(13) . .
C8' C7 C12 C11 48.9(12) . .
C12' C7 C12 C11 -76.0(13) . .
C8 C7 C12 C11 -0.5(13) . .
P1 C7 C12 C11 179.4(8) . .
C10 C11 C12 C7 3.4(18) . .
C12 C7 C8' C9' -50.4(10) . .
C12' C7 C8' C9' -2.7(13) . .
C8 C7 C8' C9' 73.1(10) . .
P1 C7 C8' C9' 178.1(8) . .
C11 C10 C9' C8' 52.9(12) . .
C9 C10 C9' C8' -73.8(11) . .
C11' C10 C9' C8' 2.3(18) . .
C7 C8' C9' C10 -0.8(15) . .
C9' C10 C11' C12' 0(2) . .
C11 C10 C11' C12' -69.0(14) . .
C9 C10 C11' C12' 53.3(16) . .
C10 C11' C12' C7 -3(2) . .
C8' C7 C12' C11' 4.8(19) . .
C12 C7 C12' C11' 73.2(15) . .
C8 C7 C12' C11' -47.2(16) . .
P1 C7 C12' C11' -175.9(12) . .
C1 P1 C13 C14 139.8(6) . .
C7 P1 C13 C14 -115.1(6) . .
Rh1 P1 C13 C14 4.5(7) . .
C1 P1 C13 C18 -59.1(8) . .
C7 P1 C13 C18 46.0(7) . .
Rh1 P1 C13 C18 165.6(6) . .
C18 C13 C14 C15 13.2(9) . .
P1 C13 C14 C15 176.8(5) . .
C13 C14 C15 C16 2.3(13) . .
C14 C15 C16 C17 -22.0(19) . .
C15 C16 C17 C18 23.5(19) . .
C16 C17 C18 C13 -7.5(15) . .
C14 C13 C18 C17 -10.8(11) . .
P1 C13 C18 C17 -173.5(7) . .
C25 P2 C19 C24' 40.7(10) . .
C31 P2 C19 C24' -64.3(10) . .
Rh1 P2 C19 C24' 161.0(10) . .
C25 P2 C19 C20 -82.4(6) . .
C31 P2 C19 C20 172.6(5) . .
Rh1 P2 C19 C20 37.9(6) . .
C25 P2 C19 C24 86.9(5) . .
C31 P2 C19 C24 -18.1(5) . .
Rh1 P2 C19 C24 -152.8(4) . .
C25 P2 C19 C20' -139.5(5) . .
C31 P2 C19 C20' 115.5(6) . .
Rh1 P2 C19 C20' -19.2(6) . .
C24' C19 C20 C21 37.6(11) . .
C24 C19 C20 C21 7.8(10) . .
C20' C19 C20 C21 -83.1(10) . .
P2 C19 C20 C21 177.2(6) . .
C23' C22 C21 C20 -44.1(17) . .
C23 C22 C21 C20 -15.0(15) . .
C21' C22 C21 C20 76.6(11) . .
C19 C20 C21 C22 4.7(13) . .
C23' C22 C23 C24 74(2) . .
C21 C22 C23 C24 12.8(15) . .
C21' C22 C23 C24 -44.0(12) . .
C22 C23 C24 C19 -0.8(12) . .
C24' C19 C24 C23 -62.7(13) . .
C20 C19 C24 C23 -9.5(10) . .
C20' C19 C24 C23 44.7(9) . .
P2 C19 C24 C23 -178.9(6) . .
C24' C19 C20' C21' 0.2(11) . .
C20 C19 C20' C21' 71.7(9) . .
C24 C19 C20' C21' -40.8(9) . .
P2 C19 C20' C21' -179.6(7) . .
C19 C20' C21' C22 -2.6(11) . .
C23' C22 C21' C20' 11(2) . .
C21 C22 C21' C20' -67.9(9) . .
C23 C22 C21' C20' 44.6(11) . .
C21 C22 C23' C24' 36(3) . .
C23 C22 C23' C24' -92(3) . .
C21' C22 C23' C24' -16(3) . .
C20 C19 C24' C23' -50.8(18) . .
C24 C19 C24' C23' 85(2) . .
C20' C19 C24' C23' -4(2) . .
P2 C19 C24' C23' 175.9(14) . .
C22 C23' C24' C19 14(3) . .
C31 P2 C25 C30' -158.1(15) . .
C19 P2 C25 C30' 96.2(15) . .
Rh1 P2 C25 C30' -24.6(15) . .
C31 P2 C25 C26 61.0(7) . .
C19 P2 C25 C26 -44.8(7) . .
Rh1 P2 C25 C26 -165.5(7) . .
C31 P2 C25 C30 -118.4(5) . .
C19 P2 C25 C30 135.8(5) . .
Rh1 P2 C25 C30 15.1(5) . .
C31 P2 C25 C26' 26.9(8) . .
C19 P2 C25 C26' -78.9(7) . .
Rh1 P2 C25 C26' 160.4(7) . .
C30' C25 C26 C27 35.2(13) . .
C30 C25 C26 C27 1.7(9) . .
C26' C25 C26 C27 -97.5(15) . .
P2 C25 C26 C27 -177.8(5) . .
C29' C28 C27 C26 -33.3(17) . .
C29 C28 C27 C26 2.1(13) . .
C27' C28 C27 C26 86.4(18) . .
C25 C26 C27 C28 -1.7(12) . .
C29' C28 C29 C30 67.3(17) . .
C27 C28 C29 C30 -2.5(13) . .
C27' C28 C29 C30 -32.2(12) . .
C28 C29 C30 C25 2.5(12) . .
C30' C25 C30 C29 -73.5(16) . .
C26 C25 C30 C29 -2.2(10) . .
C26' C25 C30 C29 32.7(11) . .
P2 C25 C30 C29 177.3(6) . .
C30' C25 C26' C27' 5.2(14) . .
C26 C25 C26' C27' 62.6(13) . .
C30 C25 C26' C27' -34.8(10) . .
P2 C25 C26' C27' -179.8(6) . .
C25 C26' C27' C28 4.2(11) . .
C29' C28 C27' C26' -12(2) . .
C27 C28 C27' C26' -81.1(19) . .
C29 C28 C27' C26' 28.8(12) . .
C27 C28 C29' C30' 37(3) . .
C29 C28 C29' C30' -87(3) . .
C27' C28 C29' C30' 11(4) . .
C26 C25 C30' C29' -34(2) . .
C30 C25 C30' C29' 87(3) . .
C26' C25 C30' C29' -7(3) . .
P2 C25 C30' C29' 178.0(16) . .
C28 C29' C30' C25 -2(4) . .
C25 P2 C31 C36 -152.7(5) . .
C19 P2 C31 C36 -48.9(5) . .
Rh1 P2 C31 C36 80.1(5) . .
C25 P2 C31 C32 32.3(5) . .
C19 P2 C31 C32 136.2(5) . .
Rh1 P2 C31 C32 -94.9(5) . .
C36 C31 C32 C33 0.1(10) . .
P2 C31 C32 C33 175.2(6) . .
C31 C32 C33 C34 2.5(13) . .
C32 C33 C34 C35 -3.9(13) . .
C33 C34 C35 C36 2.7(12) . .
C32 C31 C36 C35 -1.2(10) . .
P2 C31 C36 C35 -176.4(6) . .
C34 C35 C36 C31 -0.2(12) . .
C43 C44 C43 C42 -0.6(5) 2 .
C44 C43 C42 C41 1.1(11) . .
C43 C42 C41 C42 -0.6(5) . 2
